data_7111634
loop_
_publ_author_name
'Velaga, Sitaram P.'
'Vangala, Venu R.'
'Basavoju, Srinivas'
'Bostr\"om, Dan'

_publ_section_title
;
 Polymorphism in acesulfame sweetener: structure--property and stability
 relationships of bending and brittle crystals
;
_journal_issue 20
_journal_name_full 'Chemical Communications'
_journal_page_first 3562
_journal_page_last 3564
_journal_paper_doi 10.1039/c0cc00028k
_journal_volume 46
_journal_year 2010
_chemical_formula_moiety 'C4 H5 N O4 S'
_chemical_formula_sum 'C4 H5 N O4 S'
_chemical_formula_weight 163.15
_chemical_name_common 'Acesulfame Form II'
_chemical_name_systematic
;
?
;
_space_group_IT_number 2
_symmetry_cell_setting triclinic
_symmetry_space_group_name_Hall '-P 1'
_symmetry_space_group_name_H-M 'P -1'
_atom_sites_solution_hydrogens geom
_atom_sites_solution_primary direct
_atom_sites_solution_secondary difmap
_audit_creation_method SHELXL-97
_cell_angle_alpha 62.5460(15)
_cell_angle_beta 73.1710(18)
_cell_angle_gamma 77.874(2)
_cell_formula_units_Z 2
_cell_length_a 6.3310(2)
_cell_length_b 7.4720(3)
_cell_length_c 7.7150(3)
_cell_measurement_reflns_used 1278
_cell_measurement_temperature 150(2)
_cell_measurement_theta_max 27.103
_cell_measurement_theta_min 2.910
_cell_volume 308.73(2)
_computing_cell_refinement 'HKL Scalepack (Otwinowski & Minor 1997)'
_computing_data_collection KappaCCD
_computing_data_reduction 'HKL Denzo and Scalepack (Otwinowski & Minor 1997)'
_computing_structure_refinement 'SHELXL-97 (Sheldrick, 1997)'
_computing_structure_solution 'SHELXS-97 (Sheldrick, 1990)'
_diffrn_ambient_temperature 150(2)
_diffrn_measured_fraction_theta_full 0.992
_diffrn_measured_fraction_theta_max 0.992
_diffrn_measurement_device_type KappaCCD
_diffrn_measurement_method 'phi and omega scans'
_diffrn_radiation_monochromator graphite
_diffrn_radiation_source 'fine-focus sealed tube'
_diffrn_radiation_type MoK\a
_diffrn_radiation_wavelength 0.71073
_diffrn_reflns_av_R_equivalents 0.0000
_diffrn_reflns_av_sigmaI/netI 0.0353
_diffrn_reflns_limit_h_max 8
_diffrn_reflns_limit_h_min 0
_diffrn_reflns_limit_k_max 9
_diffrn_reflns_limit_k_min -8
_diffrn_reflns_limit_l_max 9
_diffrn_reflns_limit_l_min -8
_diffrn_reflns_number 1307
_diffrn_reflns_theta_full 26.81
_diffrn_reflns_theta_max 26.81
_diffrn_reflns_theta_min 3.28
_exptl_absorpt_coefficient_mu 0.473
_exptl_absorpt_correction_type none
_exptl_crystal_colour Colourless
_exptl_crystal_density_diffrn 1.755
_exptl_crystal_density_method 'not measured'
_exptl_crystal_description Prism
_exptl_crystal_F_000 168
_exptl_crystal_size_max 0.28
_exptl_crystal_size_mid 0.26
_exptl_crystal_size_min 0.18
_refine_diff_density_max 0.327
_refine_diff_density_min -0.418
_refine_diff_density_rms 0.067
_refine_ls_extinction_method none
_refine_ls_goodness_of_fit_ref 1.096
_refine_ls_hydrogen_treatment constr
_refine_ls_matrix_type full
_refine_ls_number_parameters 91
_refine_ls_number_reflns 1307
_refine_ls_number_restraints 0
_refine_ls_restrained_S_all 1.096
_refine_ls_R_factor_all 0.0324
_refine_ls_R_factor_gt 0.0313
_refine_ls_shift/su_max 0.001
_refine_ls_shift/su_mean 0.000
_refine_ls_structure_factor_coef Fsqd
_refine_ls_weighting_details 'calc w=1/[\s^2^(Fo^2^)+(0.0499P)^2^+0.1263P] where P=(Fo^2^+2Fc^2^)/3'
_refine_ls_weighting_scheme calc
_refine_ls_wR_factor_gt 0.0898
_refine_ls_wR_factor_ref 0.0910
_reflns_number_gt 1256
_reflns_number_total 1307
_reflns_threshold_expression >2sigma(I)
_cod_data_source_file c0cc00028ksup1.cif
_cod_data_source_block Form-II
_cod_depositor_comments
;
The following automatic conversions were performed:

'_symmetry_cell_setting' value 'Triclinic' changed to 'triclinic'
according to /home/saulius/struct/CIF-dictionaries/cif_core.dic
dictionary named 'cif_core.dic' version 2.4.2 from 2011-04-26.

Automatic conversion script
Id: cif_fix_values 1891 2012-01-12 08:04:46Z andrius 
;
_cod_original_sg_symbol_Hall -p_1
_cod_original_sg_symbol_H-M P-1
_cod_database_code 7111634

loop_
_symmetry_equiv_pos_as_xyz
'x, y, z'
'-x, -y, -z'

loop_
_atom_site_label
_atom_site_type_symbol
_atom_site_fract_x
_atom_site_fract_y
_atom_site_fract_z
_atom_site_U_iso_or_equiv
_atom_site_adp_type
_atom_site_occupancy
_atom_site_symmetry_multiplicity
_atom_site_calc_flag
_atom_site_refinement_flags
S1 S 0.32384(6) 0.29766(5) 0.51038(5) 0.02210(17) Uani 1 1 d .
O2 O 0.26233(18) 0.52983(15) 0.37444(16) 0.0241(3) Uani 1 1 d .
O3 O 0.04567(19) 0.14800(17) 0.23567(16) 0.0255(3) Uani 1 1 d .
O4 O 0.54836(19) 0.24665(18) 0.43369(19) 0.0300(3) Uani 1 1 d .
O5 O 0.2523(2) 0.27075(18) 0.71193(17) 0.0305(3) Uani 1 1 d .
N6 N 0.1579(2) 0.19207(18) 0.46565(19) 0.0226(3) Uani 1 1 d .
H6 H 0.0740 0.0854 0.5739 0.027 Uiso 1 1 d R
C7 C 0.2126(2) 0.4488(2) 0.1251(2) 0.0219(3) Uani 1 1 d .
H7 H 0.2294 0.4813 -0.0137 0.026 Uiso 1 1 d R
C8 C 0.2622(2) 0.5817(2) 0.1748(2) 0.0221(3) Uani 1 1 d .
C9 C 0.1355(2) 0.2528(2) 0.2729(2) 0.0210(3) Uani 1 1 d .
C10 C 0.3131(3) 0.7939(2) 0.0430(3) 0.0275(4) Uani 1 1 d .
H10A H 0.3109 0.8256 -0.0920 0.033 Uiso 1 1 d R
H10B H 0.4573 0.8107 0.0477 0.033 Uiso 1 1 d R
H10C H 0.2043 0.8830 0.0882 0.033 Uiso 1 1 d R

loop_
_atom_site_aniso_label
_atom_site_aniso_U_11
_atom_site_aniso_U_22
_atom_site_aniso_U_33
_atom_site_aniso_U_23
_atom_site_aniso_U_13
_atom_site_aniso_U_12
S1 0.0241(3) 0.0194(2) 0.0235(3) -0.00709(17) -0.00751(17) -0.00500(16)
O2 0.0309(6) 0.0172(5) 0.0249(6) -0.0081(4) -0.0069(5) -0.0043(4)
O3 0.0298(6) 0.0241(6) 0.0247(6) -0.0093(5) -0.0060(5) -0.0094(4)
O4 0.0234(6) 0.0298(6) 0.0378(7) -0.0137(5) -0.0102(5) -0.0014(5)
O5 0.0391(7) 0.0305(6) 0.0232(6) -0.0089(5) -0.0081(5) -0.0106(5)
N6 0.0256(7) 0.0195(6) 0.0222(6) -0.0052(5) -0.0063(5) -0.0083(5)
C7 0.0205(7) 0.0211(7) 0.0226(7) -0.0074(6) -0.0049(6) -0.0034(5)
C8 0.0196(7) 0.0202(7) 0.0228(7) -0.0063(6) -0.0044(6) -0.0020(5)
C9 0.0179(7) 0.0203(7) 0.0245(7) -0.0095(6) -0.0043(6) -0.0016(5)
C10 0.0306(9) 0.0184(8) 0.0305(8) -0.0062(6) -0.0072(7) -0.0057(6)

loop_
_atom_type_symbol
_atom_type_description
_atom_type_scat_dispersion_real
_atom_type_scat_dispersion_imag
_atom_type_scat_source
C C 0.0033 0.0016 'International Tables Vol C Tables 4.2.6.8 and 6.1.1.4'
H H 0.0000 0.0000 'International Tables Vol C Tables 4.2.6.8 and 6.1.1.4'
O O 0.0106 0.0060 'International Tables Vol C Tables 4.2.6.8 and 6.1.1.4'
N N 0.0061 0.0033 'International Tables Vol C Tables 4.2.6.8 and 6.1.1.4'
S S 0.1246 0.1234 'International Tables Vol C Tables 4.2.6.8 and 6.1.1.4'

loop_
_geom_angle_atom_site_label_1
_geom_angle_atom_site_label_2
_geom_angle_atom_site_label_3
_geom_angle
O5 S1 O4 120.28(8)
O5 S1 O2 106.71(7)
O4 S1 O2 108.03(7)
O5 S1 N6 108.80(7)
O4 S1 N6 110.96(7)
O2 S1 N6 100.05(6)
C8 O2 S1 116.85(9)
C9 N6 S1 121.10(10)
C9 N6 H6 118.8
S1 N6 H6 120.1
C8 C7 C9 122.89(14)
C8 C7 H7 119.5
C9 C7 H7 117.6
C7 C8 O2 120.71(13)
C7 C8 C10 127.95(15)
O2 C8 C10 111.30(13)
O3 C9 N6 120.25(14)
O3 C9 C7 123.53(14)
N6 C9 C7 116.14(13)
C8 C10 H10A 109.6
C8 C10 H10B 109.4
H10A C10 H10B 109.5
C8 C10 H10C 109.4
H10A C10 H10C 109.5
H10B C10 H10C 109.5

loop_
_geom_bond_atom_site_label_1
_geom_bond_atom_site_label_2
_geom_bond_distance
S1 O5 1.4162(12)
S1 O4 1.4175(12)
S1 O2 1.5925(11)
S1 N6 1.6292(13)
O2 C8 1.4043(18)
O3 C9 1.2277(18)
N6 C9 1.382(2)
N6 H6 0.9599
C7 C8 1.335(2)
C7 C9 1.457(2)
C7 H7 0.9600
C8 C10 1.480(2)
C10 H10A 0.9600
C10 H10B 0.9600
C10 H10C 0.9600
